data_9000349
loop_
_publ_author_name
'Cameron, M.'
'Sueno, S.'
'Prewitt, C. T.'
'Papike, J. J.'

_publ_section_title
;High-temperature crystal chemistry of acmite, diopside, hedenbergite,
 jadeite, spodumene, and ureyite T = 760 C pyroxene
;
_journal_name_full 'American Mineralogist'
_journal_page_first 594
_journal_page_last 618
_journal_volume 58
_journal_year 1973
_chemical_formula_sum 'Al Li O6 Si2'
_chemical_name_mineral Spodumene
_space_group_crystal_system monoclinic
_space_group_IT_number 15
_space_group_name_Hall '-C 2yc'
_space_group_name_H-M_alt 'C 1 2/c 1'
_symmetry_space_group_name_H-M 'C 1 2/c 1'
_cell_angle_alpha 90
_cell_angle_beta 109.88
_cell_angle_gamma 90
_cell_formula_units_Z 4
_cell_length_a 9.489
_cell_length_b 8.46
_cell_length_c 5.236
_cell_volume 395.281
_database_code_amcsd 0000358
_diffrn_ambient_temperature 1033.15
_exptl_crystal_density_diffrn 3.127
_cod_original_formula_sum 'Si2 Al Li O6'
_cod_database_code 9000349

loop_
_space_group_symop_id
_space_group_symop_operation_xyz
1 x,y,z
2 1/2+x,1/2+y,z
3 x,-y,1/2+z
4 1/2+x,1/2-y,1/2+z
5 -x,y,1/2-z
6 1/2-x,1/2+y,1/2-z
7 -x,-y,-z
8 1/2-x,1/2-y,-z

loop_
_atom_site_aniso_label
_atom_site_aniso_U_11
_atom_site_aniso_U_22
_atom_site_aniso_U_33
_atom_site_aniso_U_12
_atom_site_aniso_U_13
_atom_site_aniso_U_23
Si 0.01109 0.01391 0.01052 -0.00185 0.00331 -0.00098
Al1 0.01358 0.01416 0.01276 0.00000 0.00415 0.00000
Li2 0.05565 0.04928 0.04504 0.00000 0.00837 0.00000
O1 0.01028 0.02025 0.01450 -0.00100 0.00254 0.00147
O2 0.02541 0.01780 0.02952 -0.00885 0.01133 -0.00344
O3 0.01666 0.03591 0.01666 0.00147 0.00472 -0.00996

loop_
_atom_site_label
_atom_site_fract_x
_atom_site_fract_y
_atom_site_fract_z
Si 0.29430 0.09280 0.25220
Al1 0.00000 0.90440 0.25000
Li2 0.00000 0.27690 0.25000
O1 0.11050 0.08100 0.13830
O2 0.36520 0.26440 0.30180
O3 0.35620 0.99110 0.04950

loop_
_cod_related_entry_id
_cod_related_entry_database
_cod_related_entry_code
1 AMCSD 0000358
